data_4081101
loop_
_publ_author_name
'Hosokawa, Satomi'
'Ito, Jun-ichi'
'Nishiyama, Hisao'

_publ_section_title
;
 NCN-Pincer Cobalt Complexes Containing Bis(oxazolinyl)phenyl Ligands
;
_journal_issue 14
_journal_name_full Organometallics
_journal_page_first 3980
_journal_paper_doi 10.1021/om400450n
_journal_volume 32
_journal_year 2013
_chemical_formula_sum 'C12 H18.5 Co0.5 I N O2.5'
_chemical_formula_weight 373.14
_chemical_name_systematic
; 
 ? 
;
_space_group_IT_number 41
_symmetry_cell_setting orthorhombic
_symmetry_space_group_name_Hall 'A 2 -2ab'
_symmetry_space_group_name_H-M 'A b a 2'
_atom_sites_solution_hydrogens geom
_atom_sites_solution_primary direct
_atom_sites_solution_secondary difmap
_audit_creation_method SHELXL-97
_cell_angle_alpha 90.00
_cell_angle_beta 90.00
_cell_angle_gamma 90.00
_cell_formula_units_Z 8
_cell_length_a 8.975(2)
_cell_length_b 17.704(4)
_cell_length_c 18.027(4)
_cell_measurement_reflns_used 3390
_cell_measurement_temperature 153(2)
_cell_measurement_theta_max 28.30
_cell_measurement_theta_min 2.26
_cell_volume 2864.4(11)
_computing_cell_refinement 'Bruker SMART'
_computing_data_collection 'Bruker SMART'
_computing_data_reduction 'Bruker SAINT'
_computing_molecular_graphics 'Bruker SHELXTL'
_computing_publication_material 'Bruker SHELXTL'
_computing_structure_refinement 'SHELXL-97 (Sheldrick, 1997)'
_computing_structure_solution 'SHELXS-97 (Sheldrick, 1990)'
_diffrn_ambient_temperature 153(2)
_diffrn_detector_area_resol_mean 8.366
_diffrn_measured_fraction_theta_full 0.958
_diffrn_measured_fraction_theta_max 0.958
_diffrn_measurement_device_type 'CCD area detector'
_diffrn_measurement_method 'phi and omega scans'
_diffrn_radiation_monochromator graphite
_diffrn_radiation_source 'fine-focus sealed tube'
_diffrn_radiation_type MoK\a
_diffrn_radiation_wavelength 0.71073
_diffrn_reflns_av_R_equivalents 0.0309
_diffrn_reflns_av_sigmaI/netI 0.0454
_diffrn_reflns_limit_h_max 11
_diffrn_reflns_limit_h_min -6
_diffrn_reflns_limit_k_max 23
_diffrn_reflns_limit_k_min -23
_diffrn_reflns_limit_l_max 21
_diffrn_reflns_limit_l_min -20
_diffrn_reflns_number 7110
_diffrn_reflns_theta_full 28.30
_diffrn_reflns_theta_max 28.30
_diffrn_reflns_theta_min 2.26
_exptl_absorpt_coefficient_mu 2.789
_exptl_absorpt_correction_T_max 1.000000
_exptl_absorpt_correction_T_min 0.589042
_exptl_absorpt_correction_type empirical
_exptl_crystal_colour red
_exptl_crystal_density_diffrn 1.731
_exptl_crystal_density_method 'not measured'
_exptl_crystal_description prism
_exptl_crystal_F_000 1472
_exptl_crystal_size_max 0.20
_exptl_crystal_size_mid 0.20
_exptl_crystal_size_min 0.20
_refine_diff_density_max 1.354
_refine_diff_density_min -0.555
_refine_diff_density_rms 0.119
_refine_ls_abs_structure_details 'Flack H D (1983), Acta Cryst. A39, 876-881'
_refine_ls_abs_structure_Flack 0.05(4)
_refine_ls_extinction_method none
_refine_ls_goodness_of_fit_ref 1.078
_refine_ls_hydrogen_treatment mixed
_refine_ls_matrix_type full
_refine_ls_number_parameters 162
_refine_ls_number_reflns 3356
_refine_ls_number_restraints 1
_refine_ls_restrained_S_all 1.078
_refine_ls_R_factor_all 0.0481
_refine_ls_R_factor_gt 0.0374
_refine_ls_shift/su_max 0.000
_refine_ls_shift/su_mean 0.000
_refine_ls_structure_factor_coef Fsqd
_refine_ls_weighting_details 'calc w=1/[\s^2^(Fo^2^)+(0.0350P)^2^+4.9074P] where P=(Fo^2^+2Fc^2^)/3'
_refine_ls_weighting_scheme calc
_refine_ls_wR_factor_gt 0.0805
_refine_ls_wR_factor_ref 0.0847
_reflns_number_gt 2869
_reflns_number_total 3356
_reflns_threshold_expression >2sigma(I)
_cod_data_source_file om400450n_si_001.cif
_cod_data_source_block 4a
_cod_depositor_comments
;
The following automatic conversions were performed:

'_symmetry_cell_setting' value 'Orthorhombic' changed to
'orthorhombic' according to
/home/saulius/struct/CIF-dictionaries/cif_core.dic dictionary named
'cif_core.dic' version 2.4.2 from
2011-04-26.

'_exptl_absorpt_correction_type' value 'Empirical'
changed to 'empirical' according to
/home/saulius/struct/CIF-dictionaries/cif_core.dic dictionary named
'cif_core.dic' version 2.4.2 from 2011-04-26.

Automatic conversion script
Id: cif_fix_values 1891 2012-01-12 08:04:46Z andrius 
;
_cod_original_cell_volume 2864.3(11)
_cod_original_sg_symbol_H-M Aba2
_cod_original_formula_sum 'C12 H18.50 Co0.50 I N O2.50'
_cod_database_code 4081101

loop_
_symmetry_equiv_pos_as_xyz
'x, y, z'
'-x, -y, z'
'x+1/2, -y+1/2, z'
'-x+1/2, y+1/2, z'
'x, y+1/2, z+1/2'
'-x, -y+1/2, z+1/2'
'x+1/2, -y+1, z+1/2'
'-x+1/2, y+1, z+1/2'

loop_
_atom_site_label
_atom_site_type_symbol
_atom_site_fract_x
_atom_site_fract_y
_atom_site_fract_z
_atom_site_U_iso_or_equiv
_atom_site_adp_type
_atom_site_occupancy
_atom_site_symmetry_multiplicity
_atom_site_calc_flag
_atom_site_refinement_flags
C1 C 0.5000 0.0000 0.3475(5) 0.026(2) Uani 1 2 d S
C2 C 0.5885(6) 0.0513(3) 0.3090(3) 0.0307(12) Uani 1 1 d .
C3 C 0.5893(8) 0.0517(4) 0.2327(4) 0.0456(17) Uani 1 1 d .
H3 H 0.6495 0.0863 0.2058 0.055 Uiso 1 1 calc R
C4 C 0.5000 0.0000 0.1962(6) 0.062(3) Uani 1 2 d S
H4 H 0.5000 0.0000 0.1435 0.074 Uiso 1 2 calc SR
C5 C 0.6674(6) 0.0963(3) 0.3636(3) 0.0260(11) Uani 1 1 d .
C6 C 0.8278(8) 0.1748(3) 0.4174(3) 0.0388(14) Uani 1 1 d .
H6A H 0.8234 0.2304 0.4226 0.047 Uiso 1 1 calc R
H6B H 0.9331 0.1585 0.4210 0.047 Uiso 1 1 calc R
C7 C 0.7335(6) 0.1363(3) 0.4776(3) 0.0290(12) Uani 1 1 d .
C8 C 0.6304(7) 0.1916(3) 0.5175(4) 0.0426(15) Uani 1 1 d .
H8A H 0.5665 0.2170 0.4812 0.064 Uiso 1 1 calc R
H8B H 0.6902 0.2293 0.5440 0.064 Uiso 1 1 calc R
H8C H 0.5682 0.1640 0.5531 0.064 Uiso 1 1 calc R
C9 C 0.8323(8) 0.0946(3) 0.5322(4) 0.0406(15) Uani 1 1 d .
H9A H 0.7704 0.0637 0.5652 0.061 Uiso 1 1 calc R
H9B H 0.8890 0.1311 0.5617 0.061 Uiso 1 1 calc R
H9C H 0.9014 0.0618 0.5050 0.061 Uiso 1 1 calc R
C10 C 0.7363(10) 0.8478(5) 0.6599(6) 0.074(3) Uani 1 1 d .
H10A H 0.7532 0.8368 0.6067 0.088 Uiso 1 1 calc R
H10B H 0.8327 0.8617 0.6829 0.088 Uiso 1 1 calc R
C11 C 0.6746(15) 0.7843(7) 0.6960(8) 0.125(6) Uani 1 1 d .
H11A H 0.7547 0.7512 0.7150 0.151 Uiso 1 1 calc R
H11B H 0.6124 0.7549 0.6610 0.151 Uiso 1 1 calc R
C12 C 0.5838(11) 0.8128(5) 0.7572(5) 0.068(2) Uani 1 1 d .
H12A H 0.6393 0.8109 0.8046 0.081 Uiso 1 1 calc R
H12B H 0.4907 0.7832 0.7623 0.081 Uiso 1 1 calc R
C13 C 0.5504(13) 0.8938(5) 0.7351(5) 0.080(3) Uani 1 1 d .
H13A H 0.4421 0.9007 0.7272 0.096 Uiso 1 1 calc R
H13B H 0.5831 0.9290 0.7746 0.096 Uiso 1 1 calc R
Co1 Co 0.5000 0.0000 0.44985(9) 0.01874(16) Uani 1 2 d S
I1 I 0.27963(3) 0.094900(13) 0.44634(3) 0.03426(11) Uani 1 1 d .
N1 N 0.6446(5) 0.08261(18) 0.4329(3) 0.0229(13) Uani 1 1 d .
O1 O 0.7636(5) 0.1513(2) 0.3467(3) 0.0368(10) Uani 1 1 d .
O2 O 0.5000 0.0000 0.5631(4) 0.0327(19) Uani 1 2 d S
O5 O 0.6294(8) 0.9084(3) 0.6684(3) 0.0660(16) Uani 1 1 d .
H1 H 0.532(6) -0.019(3) 0.593(3) 0.020(16) Uiso 1 1 d .

loop_
_atom_site_aniso_label
_atom_site_aniso_U_11
_atom_site_aniso_U_22
_atom_site_aniso_U_33
_atom_site_aniso_U_23
_atom_site_aniso_U_13
_atom_site_aniso_U_12
C1 0.046(6) 0.020(4) 0.012(5) 0.000 0.000 -0.014(4)
C2 0.043(3) 0.028(3) 0.022(3) 0.006(2) -0.005(2) -0.014(2)
C3 0.064(5) 0.051(4) 0.022(4) 0.007(3) 0.001(3) -0.030(3)
C4 0.093(9) 0.078(7) 0.014(5) 0.000 0.000 -0.046(6)
C5 0.034(3) 0.024(2) 0.020(3) 0.0049(19) -0.006(2) -0.007(2)
C6 0.048(3) 0.035(3) 0.033(3) -0.003(2) -0.009(2) -0.013(3)
C7 0.036(3) 0.023(2) 0.028(3) -0.0020(19) -0.010(2) -0.003(2)
C8 0.049(4) 0.031(3) 0.048(4) -0.019(3) -0.006(3) -0.005(3)
C9 0.039(3) 0.042(3) 0.040(4) 0.003(3) -0.022(3) -0.006(3)
C10 0.069(6) 0.085(7) 0.067(6) 0.021(5) 0.019(5) 0.038(5)
C11 0.157(13) 0.099(8) 0.120(11) 0.022(7) 0.048(10) 0.085(8)
C12 0.083(6) 0.068(5) 0.052(5) 0.002(4) 0.009(4) 0.013(4)
C13 0.110(8) 0.094(7) 0.037(5) 0.010(4) 0.016(5) 0.048(6)
Co1 0.0287(4) 0.0137(3) 0.0138(4) 0.000 0.000 0.0007(2)
I1 0.03811(16) 0.02295(13) 0.0417(2) -0.0012(3) -0.0094(3) 0.00720(11)
N1 0.032(2) 0.0150(15) 0.022(4) -0.0031(15) -0.0071(18) -0.0013(13)
O1 0.048(2) 0.034(2) 0.028(2) 0.0081(16) -0.0071(18) -0.0197(17)
O2 0.050(5) 0.042(4) 0.007(4) 0.000 0.000 0.027(4)
O5 0.089(4) 0.068(3) 0.040(3) 0.018(2) 0.002(3) 0.040(3)

loop_
_atom_type_symbol
_atom_type_description
_atom_type_scat_dispersion_real
_atom_type_scat_dispersion_imag
_atom_type_scat_source
C C 0.0033 0.0016 'International Tables Vol C Tables 4.2.6.8 and 6.1.1.4'
H H 0.0000 0.0000 'International Tables Vol C Tables 4.2.6.8 and 6.1.1.4'
N N 0.0061 0.0033 'International Tables Vol C Tables 4.2.6.8 and 6.1.1.4'
O O 0.0106 0.0060 'International Tables Vol C Tables 4.2.6.8 and 6.1.1.4'
Co Co 0.3494 0.9721 'International Tables Vol C Tables 4.2.6.8 and 6.1.1.4'
I I -0.4742 1.8119 'International Tables Vol C Tables 4.2.6.8 and 6.1.1.4'

loop_
_geom_angle_atom_site_label_1
_geom_angle_atom_site_label_2
_geom_angle_atom_site_label_3
_geom_angle
_geom_angle_site_symmetry_1
_geom_angle_site_symmetry_3
C2 C1 C2 120.2(9) . 2_655
C2 C1 Co1 119.9(4) . .
C2 C1 Co1 119.9(4) 2_655 .
C3 C2 C1 120.3(6) . .
C3 C2 C5 132.3(5) . .
C1 C2 C5 107.4(6) . .
C2 C3 C4 118.0(6) . .
C3 C4 C3 123.3(9) 2_655 .
N1 C5 O1 117.5(5) . .
N1 C5 C2 118.5(4) . .
O1 C5 C2 124.1(5) . .
O1 C6 C7 105.9(4) . .
N1 C7 C9 110.8(4) . .
N1 C7 C8 110.0(4) . .
C9 C7 C8 111.2(5) . .
N1 C7 C6 101.4(5) . .
C9 C7 C6 110.6(5) . .
C8 C7 C6 112.5(5) . .
C11 C10 O5 106.3(7) . .
C10 C11 C12 107.0(9) . .
C11 C12 C13 103.8(8) . .
O5 C13 C12 107.2(7) . .
C1 Co1 N1 81.14(14) . .
C1 Co1 N1 81.14(14) . 2_655
N1 Co1 N1 162.3(3) . 2_655
C1 Co1 O2 180.000(1) . .
N1 Co1 O2 98.86(14) . .
N1 Co1 O2 98.86(14) 2_655 .
C1 Co1 I1 88.60(4) . .
N1 Co1 I1 91.01(11) . .
N1 Co1 I1 88.56(11) 2_655 .
O2 Co1 I1 91.40(4) . .
C1 Co1 I1 88.60(4) . 2_655
N1 Co1 I1 88.56(11) . 2_655
N1 Co1 I1 91.01(11) 2_655 2_655
O2 Co1 I1 91.40(4) . 2_655
I1 Co1 I1 177.21(8) . 2_655
C5 N1 C7 108.7(4) . .
C5 N1 Co1 113.1(3) . .
C7 N1 Co1 138.1(4) . .
C5 O1 C6 105.2(4) . .
C13 O5 C10 106.6(6) . .

loop_
_geom_bond_atom_site_label_1
_geom_bond_atom_site_label_2
_geom_bond_distance
_geom_bond_site_symmetry_2
C1 C2 1.392(7) .
C1 C2 1.392(7) 2_655
C1 Co1 1.845(10) .
C2 C3 1.377(9) .
C2 C5 1.451(7) .
C3 C4 1.382(7) .
C4 C3 1.382(7) 2_655
C5 N1 1.289(8) .
C5 O1 1.337(6) .
C6 O1 1.460(7) .
C6 C7 1.536(9) .
C7 N1 1.480(6) .
C7 C9 1.517(8) .
C7 C8 1.527(8) .
C10 C11 1.410(13) .
C10 O5 1.448(9) .
C11 C12 1.462(13) .
C12 C13 1.518(12) .
C13 O5 1.419(11) .
Co1 N1 1.979(4) .
Co1 N1 1.979(4) 2_655
Co1 O2 2.041(8) .
Co1 I1 2.5958(5) .
Co1 I1 2.5959(5) 2_655
